data_4086981
loop_
_publ_author_name
'Wang, Zikuan'
'Fu, Xuefeng'

_publ_section_title
;
 Synthesis, Characterization, and Reactivity Studies of Subphthalocyanine
 Boron Triflate
;
_journal_issue 2
_journal_name_full Organometallics
_journal_page_first 285
_journal_paper_doi 10.1021/acs.organomet.6b00754
_journal_volume 36
_journal_year 2017
_chemical_formula_moiety 'C27 H21 B N6 O Si, 0.5(C2 H5 O), 0.5(H2 O)'
_chemical_formula_sum 'C28 H25 B N6 O2 Si'
_chemical_formula_weight 515.93
_space_group_crystal_system triclinic
_space_group_IT_number 2
_space_group_name_Hall '-P 1'
_space_group_name_H-M_alt 'P -1'
_symmetry_space_group_name_Hall '-P 1'
_symmetry_space_group_name_H-M 'P -1'
_atom_sites_solution_hydrogens mixed
_atom_sites_solution_primary direct
_audit_creation_date 2015-08-13
_audit_creation_method
;
Olex2 1.2
(compiled 2015.01.26 svn.r3150 for OlexSys, GUI svn.r4998)
;
_cell_angle_alpha 80.125(8)
_cell_angle_beta 73.867(6)
_cell_angle_gamma 88.177(10)
_cell_formula_units_Z 4
_cell_length_a 11.329(3)
_cell_length_b 12.492(3)
_cell_length_c 19.268(5)
_cell_measurement_reflns_used 8325
_cell_measurement_temperature 173.1500
_cell_measurement_theta_max 27.4761
_cell_measurement_theta_min 2.4106
_cell_volume 2580.3(11)
_computing_cell_refinement 'CrystalClear (Rigaku Inc., 2007)'
_computing_data_collection 'CrystalClear (Rigaku Inc., 2007)'
_computing_data_reduction 'CrystalClear (Rigaku Inc., 2007)'
_computing_molecular_graphics 'Olex2 (Dolomanov et al., 2009)'
_computing_publication_material 'Olex2 (Dolomanov et al., 2009)'
_computing_structure_refinement 'ShelXL (Sheldrick, 2008)'
_computing_structure_solution
;
????
;
_diffrn_ambient_temperature 173.1500
_diffrn_detector_area_resol_mean 28.5714
_diffrn_measured_fraction_theta_full 0.997
_diffrn_measured_fraction_theta_max 0.994
_diffrn_measurement_details
;
scan:
    Number of images: 360
               Slice: -110.0000 - 70.0000
         Image width: 0.5000
            Exp time: 7.0000
       Rotation axis: Omega
               Omega: 0.0000
                 Chi: 45.0000
                 Phi: 0.0000
                 XTD: 40.1245
              2theta: -19.9245
scan:
    Number of images: 360
               Slice: -110.0000 - 70.0000
         Image width: 0.5000
            Exp time: 7.0000
       Rotation axis: Omega
               Omega: 0.0000
                 Chi: 45.0000
                 Phi: 180.0000
                 XTD: 40.1245
              2theta: -19.9245
scan:
    Number of images: 344
               Slice: -110.0000 - 62.0000
         Image width: 0.5000
            Exp time: 7.0000
       Rotation axis: Omega
               Omega: 0.0000
                 Chi: 45.0000
                 Phi: 270.0000
                 XTD: 40.1245
              2theta: -19.9245
;
_diffrn_measurement_device
;
Saturn724+ (2x2 bin mode)
;
_diffrn_measurement_device_details
;
AFC10: Fixed Chi 2 circle
;
_diffrn_measurement_device_type 'multiwire proportional'
_diffrn_measurement_method dtprofit.ref
_diffrn_orient_matrix_type d*Trek
_diffrn_orient_matrix_UB_11 0.0064
_diffrn_orient_matrix_UB_12 0.0911
_diffrn_orient_matrix_UB_13 -0.0105
_diffrn_orient_matrix_UB_21 -0.0588
_diffrn_orient_matrix_UB_22 -0.0009
_diffrn_orient_matrix_UB_23 -0.0561
_diffrn_orient_matrix_UB_31 -0.0301
_diffrn_orient_matrix_UB_32 -0.0080
_diffrn_orient_matrix_UB_33 0.0451
_diffrn_radiation_detector CCD
_diffrn_radiation_monochromator 'Graphite Monochromator'
_diffrn_radiation_type MoK\a
_diffrn_radiation_wavelength 0.71073
_diffrn_reflns_av_R_equivalents 0.0428
_diffrn_reflns_av_unetI/netI 0.0503
_diffrn_reflns_Laue_measured_fraction_full 0.997
_diffrn_reflns_Laue_measured_fraction_max 0.994
_diffrn_reflns_limit_h_max 14
_diffrn_reflns_limit_h_min -14
_diffrn_reflns_limit_k_max 16
_diffrn_reflns_limit_k_min -16
_diffrn_reflns_limit_l_max 24
_diffrn_reflns_limit_l_min -24
_diffrn_reflns_number 32499
_diffrn_reflns_point_group_measured_fraction_full 0.997
_diffrn_reflns_point_group_measured_fraction_max 0.994
_diffrn_reflns_theta_full 26.000
_diffrn_reflns_theta_max 27.509
_diffrn_reflns_theta_min 2.233
_diffrn_source 'Sealed Tube'
_diffrn_source_current 30.0000
_diffrn_source_power 1.5000
_diffrn_source_voltage 50.0000
_exptl_absorpt_coefficient_mu 0.130
_exptl_absorpt_correction_T_max 1.0000
_exptl_absorpt_correction_T_min 0.8615
_exptl_absorpt_correction_type multi-scan
_exptl_crystal_colour red
_exptl_crystal_colour_primary red
_exptl_crystal_density_diffrn 1.328
_exptl_crystal_description plate
_exptl_crystal_F_000 1078
_exptl_crystal_size_max 0.78
_exptl_crystal_size_mid 0.68
_exptl_crystal_size_min 0.08
_refine_diff_density_max 0.370
_refine_diff_density_min -0.374
_refine_diff_density_rms 0.056
_refine_ls_extinction_method none
_refine_ls_goodness_of_fit_ref 1.159
_refine_ls_hydrogen_treatment constr
_refine_ls_matrix_type full
_refine_ls_number_parameters 693
_refine_ls_number_reflns 11782
_refine_ls_number_restraints 0
_refine_ls_restrained_S_all 1.159
_refine_ls_R_factor_all 0.0782
_refine_ls_R_factor_gt 0.0695
_refine_ls_shift/su_max 0.001
_refine_ls_shift/su_mean 0.000
_refine_ls_structure_factor_coef Fsqd
_refine_ls_weighting_details 'w=1/[\s^2^(Fo^2^)+(0.0611P)^2^+1.8818P] where P=(Fo^2^+2Fc^2^)/3'
_refine_ls_weighting_scheme calc
_refine_ls_wR_factor_gt 0.1604
_refine_ls_wR_factor_ref 0.1659
_reflns_Friedel_coverage 0.000
_reflns_number_gt 10588
_reflns_number_total 11782
_reflns_threshold_expression 'I > 2\s(I)'
_cod_data_source_file om6b00754_si_002.cif
_cod_data_source_block (subPc)BOTMS
_cod_depositor_comments
;

2020-05-25
Z value and formula fixed to values more according to usual
chemical conventions.                 miguel
;
_cod_original_formula_sum 'C56 H49 B2 N12 O4 Si2'
_cod_original_formula_weight 1031.87
_cod_original_formula_moiety '2(C27 H21 B N6 O Si), C2 H5 O, H2 O'
_cod_original_formula_units_Z 2
_cod_original_cell_volume 2580.4(11)
_cod_database_code 4086981
_shelx_space_group_comment
;
The symmetry employed for this shelxl refinement is uniquely defined
by the following loop, which should always be used as a source of
symmetry information in preference to the above space-group names.
They are only intended as comments.
;
_diffrn_number_total 11788
_olex2_refinement_description
;
1. Fixed Uiso
 At 1.2 times of:
  All C(H) groups
 At 1.5 times of:
  All C(H,H,H) groups, All O(H) groups, All O(H,H) groups
2.a Riding coordinates:
 O3(H3B,H3C)
2.b Aromatic/amide H refined with riding coordinates:
 C3(H3), C4(H4), C5(H5), C6(H6), C11(H11), C12(H12), C13(H13), C14(H14),
 C19(H19), C20(H20), C21(H21), C22(H22), C3A(H3A), C4A(H4A), C5A(H5A), C6A(H6A),
  C11A(H11A), C12A(H12A), C13A(H13A), C14A(H14A), C19A(H19A), C20A(H20A),
 C21A(H21A), C22A(H22A), C26(H26)
2.c Idealised Me refined as rotating group:
 C0AA(H0AA,H0AB,H0AC), C1AA(H1AA,H1AB,H1AC), C27(H27A,H27B,H27C), C25A(H25A,
 H25B,H25C), C26A(H26A,H26B,H26C), C27A(H27D,H27E,H27F), C25(H25D,H25E,H25F)
2.d Idealised tetrahedral OH refined as rotating group:
 O2(H2)
;
_shelx_shelxl_version_number 2014/7
_olex2_submission_special_instructions 'No special instructions were received'

loop_
_space_group_symop_operation_xyz
'x, y, z'
'-x, -y, -z'

loop_
_atom_site_label
_atom_site_type_symbol
_atom_site_fract_x
_atom_site_fract_y
_atom_site_fract_z
_atom_site_U_iso_or_equiv
_atom_site_adp_type
_atom_site_occupancy
_atom_site_site_symmetry_order
_atom_site_calc_flag
_atom_site_refinement_flags_posn
Si1 Si 0.80174(6) 0.95651(5) -0.03351(4) 0.03102(16) Uani 1 1 d .
O1 O 0.83956(14) 0.84514(13) 0.01376(9) 0.0308(4) Uani 1 1 d .
N1 N 0.82763(16) 0.65852(15) 0.08183(10) 0.0240(4) Uani 1 1 d .
N2 N 0.66779(17) 0.58398(16) 0.04566(10) 0.0275(4) Uani 1 1 d .
N3 N 0.64349(16) 0.75281(15) 0.08889(10) 0.0241(4) Uani 1 1 d .
N4 N 0.57812(17) 0.86465(15) 0.18044(11) 0.0270(4) Uani 1 1 d .
N5 N 0.78232(16) 0.80207(15) 0.14914(10) 0.0240(4) Uani 1 1 d .
N6 N 0.93686(16) 0.67694(15) 0.16839(11) 0.0254(4) Uani 1 1 d .
C0AA C 0.7602(5) 1.0643(3) 0.0234(2) 0.0821(14) Uani 1 1 d .
H0AA H 0.6891 1.0416 0.0635 0.123 Uiso 1 1 calc GR
H0AB H 0.7425 1.1298 -0.0059 0.123 Uiso 1 1 calc GR
H0AC H 0.8276 1.0777 0.0421 0.123 Uiso 1 1 calc GR
C1 C 0.90923(19) 0.62191(18) 0.12062(12) 0.0252(4) Uani 1 1 d .
C1AA C 0.6697(4) 0.9289(3) -0.0663(2) 0.0768(13) Uani 1 1 d .
H1AA H 0.6895 0.8715 -0.0948 0.115 Uiso 1 1 calc GR
H1AB H 0.6510 0.9934 -0.0962 0.115 Uiso 1 1 calc GR
H1AC H 0.5997 0.9074 -0.0251 0.115 Uiso 1 1 calc GR
C2 C 0.9329(2) 0.50932(18) 0.11068(12) 0.0261(5) Uani 1 1 d .
C3 C 1.0112(2) 0.43201(19) 0.13461(14) 0.0307(5) Uani 1 1 d .
H3 H 1.0608 0.4484 0.1627 0.037 Uiso 1 1 calc R
C4 C 1.0125(2) 0.3308(2) 0.11518(15) 0.0363(6) Uani 1 1 d .
H4 H 1.0669 0.2793 0.1285 0.044 Uiso 1 1 calc R
C5 C 0.9338(2) 0.3030(2) 0.07572(14) 0.0366(6) Uani 1 1 d .
H5 H 0.9377 0.2342 0.0630 0.044 Uiso 1 1 calc R
C6 C 0.8508(2) 0.3769(2) 0.05556(13) 0.0321(5) Uani 1 1 d .
H6 H 0.7955 0.3573 0.0320 0.039 Uiso 1 1 calc R
C7 C 0.8520(2) 0.48158(18) 0.07149(12) 0.0259(4) Uani 1 1 d .
C8 C 0.7781(2) 0.57667(18) 0.05911(12) 0.0258(4) Uani 1 1 d .
C9 C 0.5993(2) 0.66920(19) 0.06580(12) 0.0260(5) Uani 1 1 d .
C10 C 0.4661(2) 0.68029(19) 0.08648(12) 0.0281(5) Uani 1 1 d .
C11 C 0.3721(2) 0.6192(2) 0.07756(14) 0.0343(5) Uani 1 1 d .
H11 H 0.3890 0.5641 0.0495 0.041 Uiso 1 1 calc R
C12 C 0.2524(2) 0.6440(2) 0.11218(14) 0.0384(6) Uani 1 1 d .
H12 H 0.1880 0.6056 0.1061 0.046 Uiso 1 1 calc R
C13 C 0.2255(2) 0.7249(2) 0.15591(14) 0.0363(6) Uani 1 1 d .
H13 H 0.1440 0.7380 0.1791 0.044 Uiso 1 1 calc R
C14 C 0.3178(2) 0.7856(2) 0.16528(13) 0.0312(5) Uani 1 1 d .
H14 H 0.2997 0.8391 0.1946 0.037 Uiso 1 1 calc R
C15 C 0.4386(2) 0.76442(19) 0.12955(12) 0.0272(5) Uani 1 1 d .
C16 C 0.5552(2) 0.80578(18) 0.13330(12) 0.0258(5) Uani 1 1 d .
C17 C 0.6913(2) 0.85728(18) 0.19037(13) 0.0265(5) Uani 1 1 d .
C18 C 0.7354(2) 0.87768(18) 0.25127(13) 0.0282(5) Uani 1 1 d .
C19 C 0.6884(2) 0.9358(2) 0.30784(15) 0.0381(6) Uani 1 1 d .
H19 H 0.6160 0.9741 0.3108 0.046 Uiso 1 1 calc R
C20 C 0.7514(3) 0.9356(2) 0.35965(17) 0.0448(7) Uani 1 1 d .
H20 H 0.7215 0.9752 0.3974 0.054 Uiso 1 1 calc R
C21 C 0.8596(3) 0.8768(2) 0.35647(15) 0.0402(6) Uani 1 1 d .
H21 H 0.8999 0.8776 0.3924 0.048 Uiso 1 1 calc R
C22 C 0.9074(2) 0.8178(2) 0.30105(14) 0.0321(5) Uani 1 1 d .
H22 H 0.9789 0.7785 0.2993 0.039 Uiso 1 1 calc R
C23 C 0.8457(2) 0.81866(18) 0.24769(13) 0.0272(5) Uani 1 1 d .
C24 C 0.86818(19) 0.76341(18) 0.18448(12) 0.0239(4) Uani 1 1 d .
C27 C 0.9377(3) 0.9984(3) -0.1115(2) 0.0712(11) Uani 1 1 d .
H27A H 1.0042 1.0168 -0.0935 0.107 Uiso 1 1 calc GR
H27B H 0.9182 1.0605 -0.1430 0.107 Uiso 1 1 calc GR
H27C H 0.9616 0.9397 -0.1385 0.107 Uiso 1 1 calc GR
B1 B 0.7784(2) 0.7720(2) 0.07702(14) 0.0242(5) Uani 1 1 d .
Si1A Si 0.20393(6) 1.00930(6) 0.36450(4) 0.03316(17) Uani 1 1 d .
O1A O 0.15439(16) 0.88365(14) 0.38496(10) 0.0367(4) Uani 1 1 d .
N1A N 0.08040(18) 0.70135(16) 0.44064(11) 0.0288(4) Uani 1 1 d .
N2A N 0.01581(18) 0.71847(16) 0.56578(11) 0.0314(4) Uani 1 1 d .
N3A N 0.21515(18) 0.77874(16) 0.49176(11) 0.0297(4) Uani 1 1 d .
N4A N 0.42905(18) 0.75479(17) 0.44251(12) 0.0327(4) Uani 1 1 d .
N5A N 0.28815(18) 0.72306(16) 0.37674(11) 0.0301(4) Uani 1 1 d .
N6A N 0.15922(18) 0.60997(16) 0.34021(11) 0.0305(4) Uani 1 1 d .
C1A C 0.0652(2) 0.63445(19) 0.39541(13) 0.0290(5) Uani 1 1 d .
C2A C -0.0588(2) 0.58792(19) 0.42860(13) 0.0291(5) Uani 1 1 d .
C3A C -0.1318(2) 0.5244(2) 0.40346(14) 0.0338(5) Uani 1 1 d .
H3A H -0.1022 0.5001 0.3589 0.041 Uiso 1 1 calc R
C4A C -0.2507(2) 0.4988(2) 0.44749(15) 0.0379(6) Uani 1 1 d .
H4A H -0.3021 0.4581 0.4315 0.045 Uiso 1 1 calc R
C5A C -0.2942(2) 0.5330(2) 0.51504(15) 0.0387(6) Uani 1 1 d .
H5A H -0.3743 0.5148 0.5430 0.046 Uiso 1 1 calc R
C6A C -0.2217(2) 0.5932(2) 0.54169(14) 0.0342(5) Uani 1 1 d .
H6A H -0.2511 0.6139 0.5875 0.041 Uiso 1 1 calc R
C7A C -0.1034(2) 0.62197(19) 0.49799(13) 0.0304(5) Uani 1 1 d .
C8A C -0.0061(2) 0.68832(19) 0.50662(13) 0.0289(5) Uani 1 1 d .
C9A C 0.1297(2) 0.75619(19) 0.55844(13) 0.0303(5) Uani 1 1 d .
C10A C 0.1973(2) 0.7576(2) 0.61282(14) 0.0331(5) Uani 1 1 d .
C11A C 0.1613(3) 0.7408(2) 0.68929(15) 0.0390(6) Uani 1 1 d .
H11A H 0.0790 0.7300 0.7154 0.047 Uiso 1 1 calc R
C12A C 0.2516(3) 0.7407(2) 0.72535(16) 0.0451(7) Uani 1 1 d .
H12A H 0.2289 0.7310 0.7763 0.054 Uiso 1 1 calc R
C13A C 0.3761(3) 0.7547(2) 0.68680(16) 0.0457(7) Uani 1 1 d .
H13A H 0.4344 0.7542 0.7126 0.055 Uiso 1 1 calc R
C14A C 0.4139(2) 0.7692(2) 0.61149(15) 0.0384(6) Uani 1 1 d .
H14A H 0.4968 0.7774 0.5861 0.046 Uiso 1 1 calc R
C15A C 0.3238(2) 0.7714(2) 0.57424(14) 0.0338(5) Uani 1 1 d .
C16A C 0.3329(2) 0.77583(19) 0.49730(14) 0.0316(5) Uani 1 1 d .
C17A C 0.4047(2) 0.72182(19) 0.38523(13) 0.0308(5) Uani 1 1 d .
C18A C 0.4760(2) 0.6558(2) 0.33440(13) 0.0325(5) Uani 1 1 d .
C19A C 0.5993(2) 0.6275(2) 0.31816(14) 0.0364(6) Uani 1 1 d .
H19A H 0.6531 0.6560 0.3393 0.044 Uiso 1 1 calc R
C20A C 0.6392(2) 0.5559(2) 0.26982(15) 0.0413(6) Uani 1 1 d .
H20A H 0.7215 0.5367 0.2577 0.050 Uiso 1 1 calc R
C21A C 0.5585(3) 0.5114(2) 0.23853(15) 0.0419(6) Uani 1 1 d .
H21A H 0.5883 0.4635 0.2059 0.050 Uiso 1 1 calc R
C22A C 0.4350(2) 0.5375(2) 0.25521(14) 0.0376(6) Uani 1 1 d .
H22A H 0.3816 0.5070 0.2347 0.045 Uiso 1 1 calc R
C23A C 0.3936(2) 0.6098(2) 0.30310(13) 0.0317(5) Uani 1 1 d .
C24A C 0.2712(2) 0.6493(2) 0.33561(13) 0.0304(5) Uani 1 1 d .
C25A C 0.3681(3) 1.0139(3) 0.3175(3) 0.1011(19) Uani 1 1 d .
H25A H 0.4115 0.9718 0.3488 0.152 Uiso 1 1 calc GR
H25B H 0.3974 1.0879 0.3060 0.152 Uiso 1 1 calc GR
H25C H 0.3816 0.9846 0.2731 0.152 Uiso 1 1 calc GR
C26A C 0.1823(5) 1.0657(4) 0.4503(3) 0.0973(18) Uani 1 1 d .
H26A H 0.0973 1.0589 0.4779 0.146 Uiso 1 1 calc GR
H26B H 0.2067 1.1411 0.4383 0.146 Uiso 1 1 calc GR
H26C H 0.2316 1.0264 0.4790 0.146 Uiso 1 1 calc GR
C27A C 0.1128(3) 1.0848(2) 0.30710(19) 0.0540(8) Uani 1 1 d .
H27D H 0.1244 1.0540 0.2633 0.081 Uiso 1 1 calc GR
H27E H 0.1390 1.1596 0.2942 0.081 Uiso 1 1 calc GR
H27F H 0.0274 1.0800 0.3339 0.081 Uiso 1 1 calc GR
B1A B 0.1843(2) 0.7829(2) 0.42021(16) 0.0310(6) Uani 1 1 d .
O2 O 0.6347(3) 0.7056(2) 0.76223(15) 0.0729(7) Uani 1 1 d .
H2 H 0.7030 0.6817 0.7454 0.109 Uiso 1 1 calc GR
C25 C 0.4895(4) 0.7408(5) 0.8696(2) 0.0998(18) Uani 1 1 d .
H25D H 0.4290 0.7057 0.8545 0.150 Uiso 1 1 calc GR
H25E H 0.4887 0.8178 0.8532 0.150 Uiso 1 1 calc GR
H25F H 0.4710 0.7262 0.9221 0.150 Uiso 1 1 calc GR
C26 C 0.6119(6) 0.6990(4) 0.8375(3) 0.1008(17) Uani 1 1 d .
H26 H 0.6666 0.6717 0.8640 0.121 Uiso 1 1 calc R
O3 O 0.86213(19) 0.60213(18) 0.70891(11) 0.0498(5) Uani 1 1 d .
H3B H 0.9032 0.6397 0.6713 0.075 Uiso 1 1 d R
H3C H 0.8642 0.5406 0.6991 0.075 Uiso 1 1 d R

loop_
_atom_site_aniso_label
_atom_site_aniso_U_11
_atom_site_aniso_U_22
_atom_site_aniso_U_33
_atom_site_aniso_U_23
_atom_site_aniso_U_13
_atom_site_aniso_U_12
Si1 0.0315(3) 0.0276(3) 0.0329(4) 0.0030(3) -0.0115(3) -0.0048(3)
O1 0.0240(8) 0.0305(9) 0.0337(9) 0.0037(7) -0.0060(7) -0.0031(6)
N1 0.0184(8) 0.0269(9) 0.0262(9) -0.0015(7) -0.0067(7) -0.0020(7)
N2 0.0252(9) 0.0328(10) 0.0254(9) -0.0020(8) -0.0097(8) -0.0027(8)
N3 0.0187(9) 0.0270(9) 0.0271(9) 0.0005(7) -0.0096(7) -0.0025(7)
N4 0.0206(9) 0.0275(10) 0.0335(10) -0.0014(8) -0.0106(8) 0.0004(7)
N5 0.0178(8) 0.0237(9) 0.0310(10) -0.0013(7) -0.0092(7) -0.0016(7)
N6 0.0175(8) 0.0254(9) 0.0330(10) -0.0020(7) -0.0081(7) -0.0019(7)
C0AA 0.153(4) 0.0371(18) 0.062(2) -0.0061(16) -0.042(3) 0.019(2)
C1 0.0160(10) 0.0285(11) 0.0292(11) -0.0018(9) -0.0049(8) -0.0014(8)
C1AA 0.076(3) 0.067(2) 0.095(3) 0.034(2) -0.062(2) -0.0273(19)
C2 0.0203(10) 0.0258(11) 0.0291(11) -0.0014(9) -0.0036(8) -0.0015(8)
C3 0.0230(11) 0.0292(12) 0.0378(13) -0.0025(10) -0.0067(9) -0.0002(9)
C4 0.0303(13) 0.0296(12) 0.0456(15) -0.0020(10) -0.0081(11) 0.0036(10)
C5 0.0372(14) 0.0291(13) 0.0401(14) -0.0072(10) -0.0039(11) -0.0005(10)
C6 0.0309(12) 0.0322(12) 0.0313(12) -0.0054(10) -0.0050(10) -0.0042(10)
C7 0.0229(11) 0.0290(11) 0.0240(11) -0.0034(8) -0.0039(8) -0.0028(9)
C8 0.0242(11) 0.0284(11) 0.0242(11) -0.0030(8) -0.0058(8) -0.0031(9)
C9 0.0237(11) 0.0303(11) 0.0247(11) 0.0014(9) -0.0109(9) -0.0040(9)
C10 0.0231(11) 0.0330(12) 0.0273(11) 0.0055(9) -0.0114(9) -0.0042(9)
C11 0.0319(13) 0.0388(13) 0.0348(13) 0.0039(10) -0.0185(10) -0.0081(10)
C12 0.0262(12) 0.0481(15) 0.0402(14) 0.0106(12) -0.0174(11) -0.0131(11)
C13 0.0209(11) 0.0471(15) 0.0376(14) 0.0078(11) -0.0111(10) -0.0044(10)
C14 0.0221(11) 0.0368(13) 0.0329(12) 0.0058(10) -0.0112(9) -0.0020(9)
C15 0.0199(10) 0.0329(12) 0.0284(11) 0.0045(9) -0.0114(9) -0.0027(9)
C16 0.0203(10) 0.0265(11) 0.0298(11) 0.0022(9) -0.0097(9) 0.0001(8)
C17 0.0231(11) 0.0228(11) 0.0338(12) -0.0012(9) -0.0099(9) -0.0012(8)
C18 0.0260(11) 0.0256(11) 0.0351(12) -0.0042(9) -0.0124(9) -0.0021(9)
C19 0.0328(13) 0.0386(14) 0.0478(15) -0.0137(12) -0.0157(11) 0.0043(11)
C20 0.0460(16) 0.0509(17) 0.0468(16) -0.0237(13) -0.0195(13) 0.0068(13)
C21 0.0413(15) 0.0465(16) 0.0406(14) -0.0099(12) -0.0226(12) 0.0014(12)
C22 0.0282(12) 0.0325(12) 0.0384(13) -0.0033(10) -0.0153(10) -0.0012(9)
C23 0.0235(11) 0.0247(11) 0.0331(12) -0.0008(9) -0.0095(9) -0.0043(8)
C24 0.0158(9) 0.0248(10) 0.0308(11) -0.0001(8) -0.0084(8) -0.0040(8)
C27 0.057(2) 0.061(2) 0.067(2) 0.0298(18) 0.0050(17) 0.0010(17)
B1 0.0169(11) 0.0258(12) 0.0289(12) -0.0005(9) -0.0072(9) -0.0020(9)
Si1A 0.0318(4) 0.0275(3) 0.0425(4) -0.0050(3) -0.0148(3) 0.0028(3)
O1A 0.0325(9) 0.0307(9) 0.0470(11) 0.0063(8) -0.0186(8) -0.0018(7)
N1A 0.0252(10) 0.0282(10) 0.0330(10) 0.0022(8) -0.0121(8) -0.0008(8)
N2A 0.0258(10) 0.0311(10) 0.0370(11) -0.0015(8) -0.0110(8) 0.0026(8)
N3A 0.0267(10) 0.0267(10) 0.0362(11) 0.0017(8) -0.0133(8) -0.0026(8)
N4A 0.0278(10) 0.0318(11) 0.0369(11) 0.0051(8) -0.0124(9) -0.0041(8)
N5A 0.0252(10) 0.0320(10) 0.0318(10) 0.0049(8) -0.0116(8) -0.0040(8)
N6A 0.0289(10) 0.0326(11) 0.0296(10) 0.0045(8) -0.0132(8) -0.0022(8)
C1A 0.0285(12) 0.0286(11) 0.0306(12) 0.0047(9) -0.0151(9) -0.0001(9)
C2A 0.0256(11) 0.0261(11) 0.0355(12) 0.0050(9) -0.0142(9) -0.0005(9)
C3A 0.0322(13) 0.0318(12) 0.0390(13) 0.0037(10) -0.0183(11) -0.0015(10)
C4A 0.0318(13) 0.0328(13) 0.0503(16) 0.0077(11) -0.0213(12) -0.0056(10)
C5A 0.0286(12) 0.0370(14) 0.0471(15) 0.0131(11) -0.0161(11) -0.0064(10)
C6A 0.0264(12) 0.0355(13) 0.0380(13) 0.0067(10) -0.0122(10) -0.0002(10)
C7A 0.0263(11) 0.0275(12) 0.0364(13) 0.0056(9) -0.0134(10) 0.0007(9)
C8A 0.0238(11) 0.0262(11) 0.0360(12) 0.0011(9) -0.0109(9) 0.0023(9)
C9A 0.0279(12) 0.0285(12) 0.0346(12) -0.0020(9) -0.0112(10) 0.0015(9)
C10A 0.0327(13) 0.0301(12) 0.0386(13) -0.0033(10) -0.0146(10) 0.0002(10)
C11A 0.0375(14) 0.0415(15) 0.0396(14) -0.0060(11) -0.0138(11) 0.0002(11)
C12A 0.0472(16) 0.0535(17) 0.0386(15) -0.0055(12) -0.0195(13) 0.0007(13)
C13A 0.0450(16) 0.0512(17) 0.0473(16) -0.0040(13) -0.0254(13) -0.0041(13)
C14A 0.0342(13) 0.0373(14) 0.0475(15) -0.0013(11) -0.0205(12) -0.0045(11)
C15A 0.0335(13) 0.0296(12) 0.0399(14) -0.0008(10) -0.0155(11) -0.0022(10)
C16A 0.0266(12) 0.0282(12) 0.0396(13) 0.0035(10) -0.0133(10) -0.0040(9)
C17A 0.0237(11) 0.0306(12) 0.0343(12) 0.0082(9) -0.0094(9) -0.0048(9)
C18A 0.0285(12) 0.0338(13) 0.0302(12) 0.0096(9) -0.0081(9) -0.0045(9)
C19A 0.0271(12) 0.0390(14) 0.0360(13) 0.0092(11) -0.0061(10) -0.0030(10)
C20A 0.0291(13) 0.0442(15) 0.0405(14) 0.0079(12) -0.0022(11) 0.0004(11)
C21A 0.0402(15) 0.0465(16) 0.0311(13) 0.0010(11) -0.0021(11) 0.0029(12)
C22A 0.0356(13) 0.0440(15) 0.0297(13) 0.0043(11) -0.0094(10) -0.0037(11)
C23A 0.0280(12) 0.0369(13) 0.0258(11) 0.0067(9) -0.0071(9) -0.0013(10)
C24A 0.0292(12) 0.0333(12) 0.0268(11) 0.0062(9) -0.0111(9) -0.0025(9)
C25A 0.0348(18) 0.051(2) 0.180(5) 0.024(3) 0.006(2) -0.0031(16)
C26A 0.167(5) 0.071(3) 0.088(3) -0.042(2) -0.079(3) 0.048(3)
C27A 0.064(2) 0.0368(15) 0.066(2) 0.0070(14) -0.0347(17) -0.0028(14)
B1A 0.0250(13) 0.0306(14) 0.0359(14) 0.0035(11) -0.0112(11) -0.0026(10)
O2 0.0668(17) 0.0696(18) 0.0741(18) -0.0050(14) -0.0095(14) -0.0061(14)
C25 0.085(3) 0.152(5) 0.061(3) -0.036(3) -0.001(2) -0.049(3)
C26 0.139(5) 0.110(4) 0.073(3) -0.041(3) -0.050(3) 0.044(3)
O3 0.0497(12) 0.0516(12) 0.0453(12) -0.0102(9) -0.0063(9) -0.0071(10)

loop_
_atom_type_symbol
_atom_type_description
_atom_type_scat_dispersion_real
_atom_type_scat_dispersion_imag
_atom_type_scat_source
C C 0.0033 0.0016 'International Tables Vol C Tables 4.2.6.8 and 6.1.1.4'
H H 0.0000 0.0000 'International Tables Vol C Tables 4.2.6.8 and 6.1.1.4'
B B 0.0013 0.0007 'International Tables Vol C Tables 4.2.6.8 and 6.1.1.4'
N N 0.0061 0.0033 'International Tables Vol C Tables 4.2.6.8 and 6.1.1.4'
O O 0.0106 0.0060 'International Tables Vol C Tables 4.2.6.8 and 6.1.1.4'
Si Si 0.0817 0.0704 'International Tables Vol C Tables 4.2.6.8 and 6.1.1.4'

loop_
_geom_angle_atom_site_label_1
_geom_angle_atom_site_label_2
_geom_angle_atom_site_label_3
_geom_angle
O1 Si1 C0AA 110.81(14)
O1 Si1 C1AA 109.98(13)
O1 Si1 C27 106.23(13)
C1AA Si1 C0AA 108.8(2)
C1AA Si1 C27 110.5(2)
C27 Si1 C0AA 110.5(2)
B1 O1 Si1 135.06(15)
C1 N1 C8 112.82(19)
C1 N1 B1 123.55(19)
C8 N1 B1 122.61(18)
C8 N2 C9 116.38(19)
C9 N3 B1 122.63(19)
C16 N3 C9 113.79(19)
C16 N3 B1 122.79(19)
C16 N4 C17 116.8(2)
C17 N5 C24 112.86(19)
C17 N5 B1 123.32(18)
C24 N5 B1 123.19(19)
C24 N6 C1 116.82(19)
Si1 C0AA H0AA 109.5
Si1 C0AA H0AB 109.5
Si1 C0AA H0AC 109.5
H0AA C0AA H0AB 109.5
H0AA C0AA H0AC 109.5
H0AB C0AA H0AC 109.5
N1 C1 C2 105.87(19)
N6 C1 N1 122.9(2)
N6 C1 C2 130.0(2)
Si1 C1AA H1AA 109.5
Si1 C1AA H1AB 109.5
Si1 C1AA H1AC 109.5
H1AA C1AA H1AB 109.5
H1AA C1AA H1AC 109.5
H1AB C1AA H1AC 109.5
C3 C2 C1 132.2(2)
C3 C2 C7 120.7(2)
C7 C2 C1 107.09(19)
C2 C3 H3 121.1
C4 C3 C2 117.8(2)
C4 C3 H3 121.1
C3 C4 H4 119.1
C3 C4 C5 121.8(2)
C5 C4 H4 119.1
C4 C5 H5 119.6
C6 C5 C4 120.8(2)
C6 C5 H5 119.6
C5 C6 H6 120.8
C5 C6 C7 118.3(2)
C7 C6 H6 120.8
C2 C7 C8 107.03(19)
C6 C7 C2 120.4(2)
C6 C7 C8 132.5(2)
N1 C8 C7 105.82(19)
N2 C8 N1 122.6(2)
N2 C8 C7 129.9(2)
N2 C9 N3 122.9(2)
N2 C9 C10 129.7(2)
N3 C9 C10 105.5(2)
C11 C10 C9 132.1(2)
C11 C10 C15 120.7(2)
C15 C10 C9 106.89(19)
C10 C11 H11 121.4
C12 C11 C10 117.3(3)
C12 C11 H11 121.4
C11 C12 H12 119.0
C11 C12 C13 122.1(2)
C13 C12 H12 119.0
C12 C13 H13 119.5
C14 C13 C12 121.1(2)
C14 C13 H13 119.5
C13 C14 H14 121.0
C13 C14 C15 118.0(2)
C15 C14 H14 121.0
C10 C15 C16 107.3(2)
C14 C15 C10 120.8(2)
C14 C15 C16 131.5(2)
N3 C16 C15 105.5(2)
N4 C16 N3 123.41(19)
N4 C16 C15 129.7(2)
N4 C17 N5 121.7(2)
N4 C17 C18 130.9(2)
N5 C17 C18 105.82(19)
C19 C18 C17 132.9(2)
C19 C18 C23 120.2(2)
C23 C18 C17 106.8(2)
C18 C19 H19 120.7
C20 C19 C18 118.6(2)
C20 C19 H19 120.7
C19 C20 H20 119.4
C19 C20 C21 121.2(3)
C21 C20 H20 119.4
C20 C21 H21 119.4
C22 C21 C20 121.1(2)
C22 C21 H21 119.4
C21 C22 H22 120.9
C21 C22 C23 118.3(2)
C23 C22 H22 120.9
C18 C23 C24 107.19(19)
C22 C23 C18 120.6(2)
C22 C23 C24 132.2(2)
N5 C24 C23 105.52(19)
N6 C24 N5 122.5(2)
N6 C24 C23 130.6(2)
Si1 C27 H27A 109.5
Si1 C27 H27B 109.5
Si1 C27 H27C 109.5
H27A C27 H27B 109.5
H27A C27 H27C 109.5
H27B C27 H27C 109.5
O1 B1 N1 115.0(2)
O1 B1 N3 116.92(19)
O1 B1 N5 115.50(19)
N1 B1 N5 102.42(18)
N3 B1 N1 102.53(17)
N3 B1 N5 102.43(18)
O1A Si1A C25A 109.50(15)
O1A Si1A C26A 109.28(19)
O1A Si1A C27A 107.05(12)
C25A Si1A C26A 108.0(3)
C25A Si1A C27A 112.4(2)
C27A Si1A C26A 110.63(18)
B1A O1A Si1A 138.86(17)
C1A N1A C8A 114.3(2)
C1A N1A B1A 123.1(2)
C8A N1A B1A 122.6(2)
C8A N2A C9A 117.5(2)
C9A N3A B1A 123.1(2)
C16A N3A C9A 112.7(2)
C16A N3A B1A 123.1(2)
C17A N4A C16A 117.5(2)
C17A N5A B1A 123.0(2)
C24A N5A C17A 113.0(2)
C24A N5A B1A 123.0(2)
C24A N6A C1A 116.5(2)
N1A C1A C2A 105.1(2)
N6A C1A N1A 121.8(2)
N6A C1A C2A 132.2(2)
C3A C2A C1A 132.0(2)
C3A C2A C7A 121.0(2)
C7A C2A C1A 107.0(2)
C2A C3A H3A 121.2
C4A C3A C2A 117.5(3)
C4A C3A H3A 121.2
C3A C4A H4A 119.3
C3A C4A C5A 121.3(2)
C5A C4A H4A 119.3
C4A C5A H5A 119.1
C6A C5A C4A 121.8(2)
C6A C5A H5A 119.1
C5A C6A H6A 121.0
C5A C6A C7A 118.0(3)
C7A C6A H6A 121.0
C2A C7A C8A 107.0(2)
C6A C7A C2A 120.4(2)
C6A C7A C8A 132.7(2)
N1A C8A C7A 105.0(2)
N2A C8A N1A 121.6(2)
N2A C8A C7A 132.4(2)
N2A C9A N3A 122.1(2)
N2A C9A C10A 130.9(2)
N3A C9A C10A 105.6(2)
C11A C10A C9A 132.7(2)
C11A C10A C15A 119.9(2)
C15A C10A C9A 107.2(2)
C10A C11A H11A 120.9
C12A C11A C10A 118.2(3)
C12A C11A H11A 120.9
C11A C12A H12A 119.3
C11A C12A C13A 121.5(3)
C13A C12A H12A 119.3
C12A C13A H13A 119.4
C14A C13A C12A 121.3(3)
C14A C13A H13A 119.4
C13A C14A H14A 121.0
C13A C14A C15A 117.9(3)
C15A C14A H14A 121.0
C10A C15A C16A 107.0(2)
C14A C15A C10A 121.2(2)
C14A C15A C16A 131.6(2)
N3A C16A C15A 106.3(2)
N4A C16A N3A 122.2(2)
N4A C16A C15A 129.6(2)
N4A C17A N5A 122.2(2)
N4A C17A C18A 130.1(2)
N5A C17A C18A 105.8(2)
C19A C18A C17A 131.6(2)
C19A C18A C23A 120.7(3)
C23A C18A C17A 107.5(2)
C18A C19A H19A 121.1
C20A C19A C18A 117.9(3)
C20A C19A H19A 121.1
C19A C20A H20A 119.3
C19A C20A C21A 121.4(3)
C21A C20A H20A 119.3
C20A C21A H21A 119.4
C22A C21A C20A 121.3(3)
C22A C21A H21A 119.4
C21A C22A H22A 121.0
C23A C22A C21A 118.1(3)
C23A C22A H22A 121.0
C18A C23A C24A 106.8(2)
C22A C23A C18A 120.6(2)
C22A C23A C24A 132.5(2)
N5A C24A C23A 105.7(2)
N6A C24A N5A 122.7(2)
N6A C24A C23A 130.2(2)
Si1A C25A H25A 109.5
Si1A C25A H25B 109.5
Si1A C25A H25C 109.5
H25A C25A H25B 109.5
H25A C25A H25C 109.5
H25B C25A H25C 109.5
Si1A C26A H26A 109.5
Si1A C26A H26B 109.5
Si1A C26A H26C 109.5
H26A C26A H26B 109.5
H26A C26A H26C 109.5
H26B C26A H26C 109.5
Si1A C27A H27D 109.5
Si1A C27A H27E 109.5
Si1A C27A H27F 109.5
H27D C27A H27E 109.5
H27D C27A H27F 109.5
H27E C27A H27F 109.5
O1A B1A N1A 112.2(2)
O1A B1A N3A 118.2(2)
O1A B1A N5A 116.9(2)
N1A B1A N3A 102.29(19)
N5A B1A N1A 101.9(2)
N5A B1A N3A 103.18(19)
C26 O2 H2 109.5
H25D C25 H25E 109.5
H25D C25 H25F 109.5
H25E C25 H25F 109.5
C26 C25 H25D 109.5
C26 C25 H25E 109.5
C26 C25 H25F 109.5
O2 C26 C25 110.9(4)
O2 C26 H26 124.5
C25 C26 H26 124.5
H3B O3 H3C 104.9

loop_
_geom_bond_atom_site_label_1
_geom_bond_atom_site_label_2
_geom_bond_distance
Si1 O1 1.6411(18)
Si1 C0AA 1.848(4)
Si1 C1AA 1.841(3)
Si1 C27 1.844(3)
O1 B1 1.411(3)
N1 C1 1.365(3)
N1 C8 1.370(3)
N1 B1 1.504(3)
N2 C8 1.343(3)
N2 C9 1.345(3)
N3 C9 1.362(3)
N3 C16 1.359(3)
N3 B1 1.502(3)
N4 C16 1.344(3)
N4 C17 1.346(3)
N5 C17 1.363(3)
N5 C24 1.367(3)
N5 B1 1.513(3)
N6 C1 1.345(3)
N6 C24 1.340(3)
C0AA H0AA 0.9600
C0AA H0AB 0.9600
C0AA H0AC 0.9600
C1 C2 1.458(3)
C1AA H1AA 0.9600
C1AA H1AB 0.9600
C1AA H1AC 0.9600
C2 C3 1.397(3)
C2 C7 1.423(3)
C3 H3 0.9300
C3 C4 1.378(4)
C4 H4 0.9300
C4 C5 1.407(4)
C5 H5 0.9300
C5 C6 1.383(4)
C6 H6 0.9300
C6 C7 1.395(3)
C7 C8 1.455(3)
C9 C10 1.458(3)
C10 C11 1.394(3)
C10 C15 1.423(3)
C11 H11 0.9300
C11 C12 1.386(4)
C12 H12 0.9300
C12 C13 1.398(4)
C13 H13 0.9300
C13 C14 1.380(3)
C14 H14 0.9300
C14 C15 1.391(3)
C15 C16 1.458(3)
C17 C18 1.459(3)
C18 C19 1.387(4)
C18 C23 1.421(3)
C19 H19 0.9300
C19 C20 1.379(4)
C20 H20 0.9300
C20 C21 1.401(4)
C21 H21 0.9300
C21 C22 1.378(4)
C22 H22 0.9300
C22 C23 1.394(3)
C23 C24 1.459(3)
C27 H27A 0.9600
C27 H27B 0.9600
C27 H27C 0.9600
Si1A O1A 1.6294(19)
Si1A C25A 1.826(4)
Si1A C26A 1.858(4)
Si1A C27A 1.842(3)
O1A B1A 1.403(3)
N1A C1A 1.353(3)
N1A C8A 1.360(3)
N1A B1A 1.504(3)
N2A C8A 1.347(3)
N2A C9A 1.350(3)
N3A C9A 1.367(3)
N3A C16A 1.367(3)
N3A B1A 1.506(3)
N4A C16A 1.344(3)
N4A C17A 1.340(3)
N5A C17A 1.374(3)
N5A C24A 1.364(3)
N5A B1A 1.502(4)
N6A C1A 1.350(3)
N6A C24A 1.349(3)
C1A C2A 1.465(3)
C2A C3A 1.394(3)
C2A C7A 1.425(4)
C3A H3A 0.9300
C3A C4A 1.391(4)
C4A H4A 0.9300
C4A C5A 1.393(4)
C5A H5A 0.9300
C5A C6A 1.383(4)
C6A H6A 0.9300
C6A C7A 1.390(3)
C7A C8A 1.462(3)
C9A C10A 1.462(3)
C10A C11A 1.395(4)
C10A C15A 1.420(4)
C11A H11A 0.9300
C11A C12A 1.386(4)
C12A H12A 0.9300
C12A C13A 1.401(4)
C13A H13A 0.9300
C13A C14A 1.375(4)
C14A H14A 0.9300
C14A C15A 1.399(3)
C15A C16A 1.449(4)
C17A C18A 1.445(4)
C18A C19A 1.392(3)
C18A C23A 1.426(3)
C19A H19A 0.9300
C19A C20A 1.377(4)
C20A H20A 0.9300
C20A C21A 1.400(4)
C21A H21A 0.9300
C21A C22A 1.387(4)
C22A H22A 0.9300
C22A C23A 1.381(4)
C23A C24A 1.463(3)
C25A H25A 0.9600
C25A H25B 0.9600
C25A H25C 0.9600
C26A H26A 0.9600
C26A H26B 0.9600
C26A H26C 0.9600
C27A H27D 0.9600
C27A H27E 0.9600
C27A H27F 0.9600
O2 H2 0.8200
O2 C26 1.389(5)
C25 H25D 0.9600
C25 H25E 0.9600
C25 H25F 0.9600
C25 C26 1.472(7)
C26 H26 0.9300
O3 H3B 0.8201
O3 H3C 0.8201

loop_
_geom_hbond_atom_site_label_D
_geom_hbond_atom_site_label_H
_geom_hbond_atom_site_label_A
_geom_hbond_distance_DH
_geom_hbond_distance_HA
_geom_hbond_distance_DA
_geom_hbond_angle_DHA
_geom_hbond_site_symmetry_A
O2 H2 O3 0.82 2.04 2.852(4) 172.3 .
O3 H3B N2A 0.82 2.16 2.978(3) 172.1 1_655
O3 H3C N6A 0.82 2.19 3.000(3) 167.4 2_666

loop_
_geom_torsion_atom_site_label_1
_geom_torsion_atom_site_label_2
_geom_torsion_atom_site_label_3
_geom_torsion_atom_site_label_4
_geom_torsion
Si1 O1 B1 N1 154.13(17)
Si1 O1 B1 N3 33.8(3)
Si1 O1 B1 N5 -86.8(3)
N1 C1 C2 C3 177.2(2)
N1 C1 C2 C7 -6.0(2)
N2 C9 C10 C11 -15.5(4)
N2 C9 C10 C15 157.3(2)
N3 C9 C10 C11 -179.9(2)
N3 C9 C10 C15 -7.1(2)
N4 C17 C18 C19 -19.5(4)
N4 C17 C18 C23 157.5(2)
N5 C17 C18 C19 174.9(3)
N5 C17 C18 C23 -8.1(2)
N6 C1 C2 C3 -15.8(4)
N6 C1 C2 C7 161.1(2)
C0AA Si1 O1 B1 61.9(3)
C1 N1 C8 N2 154.2(2)
C1 N1 C8 C7 -12.1(2)
C1 N1 B1 O1 97.0(3)
C1 N1 B1 N3 -135.0(2)
C1 N1 B1 N5 -29.0(3)
C1 N6 C24 N5 -6.7(3)
C1 N6 C24 C23 158.1(2)
C1 C2 C3 C4 -179.7(2)
C1 C2 C7 C6 -178.1(2)
C1 C2 C7 C8 -1.1(2)
C1AA Si1 O1 B1 -58.4(3)
C2 C3 C4 C5 -3.1(4)
C2 C7 C8 N1 7.7(2)
C2 C7 C8 N2 -157.4(2)
C3 C2 C7 C6 -0.8(3)
C3 C2 C7 C8 176.2(2)
C3 C4 C5 C6 -0.7(4)
C4 C5 C6 C7 3.7(4)
C5 C6 C7 C2 -3.0(3)
C5 C6 C7 C8 -179.2(2)
C6 C7 C8 N1 -175.8(2)
C6 C7 C8 N2 19.2(4)
C7 C2 C3 C4 3.8(3)
C8 N1 C1 N6 -156.7(2)
C8 N1 C1 C2 11.5(2)
C8 N1 B1 O1 -95.3(2)
C8 N1 B1 N3 32.7(3)
C8 N1 B1 N5 138.60(19)
C8 N2 C9 N3 9.2(3)
C8 N2 C9 C10 -152.8(2)
C9 N2 C8 N1 -9.5(3)
C9 N2 C8 C7 153.4(2)
C9 N3 C16 N4 157.7(2)
C9 N3 C16 C15 -10.1(2)
C9 N3 B1 O1 93.8(3)
C9 N3 B1 N1 -33.0(3)
C9 N3 B1 N5 -138.9(2)
C9 C10 C11 C12 172.0(2)
C9 C10 C15 C14 -172.0(2)
C9 C10 C15 C16 1.4(2)
C10 C11 C12 C13 -1.5(4)
C10 C15 C16 N3 4.9(2)
C10 C15 C16 N4 -161.8(2)
C11 C10 C15 C14 1.8(3)
C11 C10 C15 C16 175.2(2)
C11 C12 C13 C14 1.4(4)
C12 C13 C14 C15 0.4(4)
C13 C14 C15 C10 -1.9(3)
C13 C14 C15 C16 -173.5(2)
C14 C15 C16 N3 177.3(2)
C14 C15 C16 N4 10.6(4)
C15 C10 C11 C12 0.0(3)
C16 N3 C9 N2 -154.8(2)
C16 N3 C9 C10 10.9(2)
C16 N3 B1 O1 -97.1(3)
C16 N3 B1 N1 136.2(2)
C16 N3 B1 N5 30.2(3)
C16 N4 C17 N5 6.7(3)
C16 N4 C17 C18 -156.9(2)
C17 N4 C16 N3 -9.3(3)
C17 N4 C16 C15 155.2(2)
C17 N5 C24 N6 154.7(2)
C17 N5 C24 C23 -13.4(2)
C17 N5 B1 O1 95.2(2)
C17 N5 B1 N1 -139.1(2)
C17 N5 B1 N3 -33.0(3)
C17 C18 C19 C20 177.2(3)
C17 C18 C23 C22 -177.1(2)
C17 C18 C23 C24 0.3(2)
C18 C19 C20 C21 -1.0(4)
C18 C23 C24 N5 7.5(2)
C18 C23 C24 N6 -159.3(2)
C19 C18 C23 C22 0.4(4)
C19 C18 C23 C24 177.8(2)
C19 C20 C21 C22 0.5(5)
C20 C21 C22 C23 0.5(4)
C21 C22 C23 C18 -0.9(4)
C21 C22 C23 C24 -177.6(2)
C22 C23 C24 N5 -175.6(2)
C22 C23 C24 N6 17.7(4)
C23 C18 C19 C20 0.6(4)
C24 N5 C17 N4 -153.6(2)
C24 N5 C17 C18 13.6(2)
C24 N5 B1 O1 -94.6(2)
C24 N5 B1 N1 31.2(3)
C24 N5 B1 N3 137.2(2)
C24 N6 C1 N1 8.9(3)
C24 N6 C1 C2 -156.2(2)
C27 Si1 O1 B1 -178.1(3)
B1 N1 C1 N6 12.0(3)
B1 N1 C1 C2 -179.80(19)
B1 N1 C8 N2 -14.6(3)
B1 N1 C8 C7 179.02(19)
B1 N3 C9 N2 15.3(3)
B1 N3 C9 C10 -179.03(18)
B1 N3 C16 N4 -12.4(3)
B1 N3 C16 C15 179.91(19)
B1 N5 C17 N4 17.6(3)
B1 N5 C17 C18 -175.21(19)
B1 N5 C24 N6 -16.5(3)
B1 N5 C24 C23 175.44(18)
Si1A O1A B1A N1A 163.34(19)
Si1A O1A B1A N3A 44.7(4)
Si1A O1A B1A N5A -79.5(3)
N1A C1A C2A C3A 171.1(2)
N1A C1A C2A C7A -7.1(2)
N2A C9A C10A C11A -14.1(5)
N2A C9A C10A C15A 160.6(3)
N3A C9A C10A C11A 180.0(3)
N3A C9A C10A C15A -5.4(3)
N4A C17A C18A C19A -16.8(4)
N4A C17A C18A C23A 157.8(2)
N5A C17A C18A C19A 178.9(2)
N5A C17A C18A C23A -6.5(2)
N6A C1A C2A C3A -19.6(4)
N6A C1A C2A C7A 162.2(2)
C1A N1A C8A N2A 156.9(2)
C1A N1A C8A C7A -13.1(3)
C1A N1A B1A O1A 89.3(3)
C1A N1A B1A N3A -143.0(2)
C1A N1A B1A N5A -36.4(3)
C1A N6A C24A N5A -9.6(3)
C1A N6A C24A C23A 155.1(2)
C1A C2A C3A C4A -176.0(2)
C1A C2A C7A C6A 177.8(2)
C1A C2A C7A C8A -0.3(2)
C2A C3A C4A C5A -1.6(4)
C2A C7A C8A N1A 7.6(2)
C2A C7A C8A N2A -160.9(2)
C3A C2A C7A C6A -0.7(3)
C3A C2A C7A C8A -178.8(2)
C3A C4A C5A C6A -0.3(4)
C4A C5A C6A C7A 1.7(4)
C5A C6A C7A C2A -1.2(3)
C5A C6A C7A C8A 176.3(2)
C6A C7A C8A N1A -170.2(2)
C6A C7A C8A N2A 21.3(4)
C7A C2A C3A C4A 2.1(3)
C8A N1A C1A N6A -157.7(2)
C8A N1A C1A C2A 12.9(2)
C8A N1A B1A O1A -91.0(3)
C8A N1A B1A N3A 36.7(3)
C8A N1A B1A N5A 143.2(2)
C8A N2A C9A N3A 9.5(3)
C8A N2A C9A C10A -154.5(2)
C9A N2A C8A N1A -3.9(3)
C9A N2A C8A C7A 163.0(2)
C9A N3A C16A N4A 154.5(2)
C9A N3A C16A C15A -11.5(3)
C9A N3A B1A O1A 92.8(3)
C9A N3A B1A N1A -31.0(3)
C9A N3A B1A N5A -136.5(2)
C9A C10A C11A C12A 175.6(3)
C9A C10A C15A C14A -175.9(2)
C9A C10A C15A C16A -1.2(3)
C10A C11A C12A C13A -1.3(4)
C10A C15A C16A N3A 7.4(3)
C10A C15A C16A N4A -157.1(2)
C11A C10A C15A C14A -0.5(4)
C11A C10A C15A C16A 174.2(2)
C11A C12A C13A C14A 0.0(5)
C12A C13A C14A C15A 1.1(4)
C13A C14A C15A C10A -0.8(4)
C13A C14A C15A C16A -174.0(3)
C14A C15A C16A N3A -178.6(3)
C14A C15A C16A N4A 16.8(5)
C15A C10A C11A C12A 1.5(4)
C16A N3A C9A N2A -156.8(2)
C16A N3A C9A C10A 10.7(3)
C16A N3A B1A O1A -100.5(3)
C16A N3A B1A N1A 135.8(2)
C16A N3A B1A N5A 30.3(3)
C16A N4A C17A N5A 8.8(3)
C16A N4A C17A C18A -153.4(2)
C17A N4A C16A N3A -8.9(3)
C17A N4A C16A C15A 153.5(2)
C17A N5A C24A N6A 156.9(2)
C17A N5A C24A C23A -11.0(3)
C17A N5A B1A O1A 101.2(3)
C17A N5A B1A N1A -136.2(2)
C17A N5A B1A N3A -30.4(3)
C17A C18A C19A C20A 175.5(2)
C17A C18A C23A C22A -176.3(2)
C17A C18A C23A C24A 0.2(2)
C18A C19A C20A C21A -0.9(4)
C18A C23A C24A N5A 6.2(2)
C18A C23A C24A N6A -160.4(2)
C19A C18A C23A C22A -1.0(3)
C19A C18A C23A C24A 175.5(2)
C19A C20A C21A C22A -0.2(4)
C20A C21A C22A C23A 0.8(4)
C21A C22A C23A C18A -0.2(4)
C21A C22A C23A C24A -175.6(2)
C22A C23A C24A N5A -177.9(2)
C22A C23A C24A N6A 15.6(4)
C23A C18A C19A C20A 1.5(3)
C24A N5A C17A N4A -154.7(2)
C24A N5A C17A C18A 11.1(3)
C24A N5A B1A O1A -91.4(3)
C24A N5A B1A N1A 31.3(3)
C24A N5A B1A N3A 137.1(2)
C24A N6A C1A N1A 4.6(3)
C24A N6A C1A C2A -163.2(2)
C25A Si1A O1A B1A 51.9(4)
C26A Si1A O1A B1A -66.2(3)
C27A Si1A O1A B1A 173.9(3)
B1A N1A C1A N6A 21.9(3)
B1A N1A C1A C2A -167.4(2)
B1A N1A C8A N2A -22.7(3)
B1A N1A C8A C7A 167.2(2)
B1A N3A C9A N2A 11.2(4)
B1A N3A C9A C10A 178.7(2)
B1A N3A C16A N4A -13.6(3)
B1A N3A C16A C15A -179.6(2)
B1A N5A C17A N4A 13.9(3)
B1A N5A C17A C18A 179.7(2)
B1A N5A C24A N6A -11.7(3)
B1A N5A C24A C23A -179.6(2)
